data_4111326
loop_
_publ_author_name
'Tianming Zuo'
'Christine M. Beavers'
'James C. Duchamp'
'Anne Campbell'
'Harry C. Dorn'
'Marilyn M. Olmstead'
'Alan L. Balch'

_publ_section_title
;
 Isolation and Structural Characterization of a Family of Endohedral
 Fullerenes Including the Large, Chiral Cage Fullerenes Tb3N@C88 and
 Tb3N@C86 as well as the Ih and D5h Isomers of Tb3N@C80
;
_journal_name_full 'Journal of the American Chemical Society'
_journal_page_first 2035
_journal_page_last 2043
_journal_paper_doi 10.1021/ja066437+
_journal_volume 129
_journal_year 2007
_chemical_formula_moiety 'C86 N Tb3, C36 H44 N4 Ni, 3(C6 H6)'
_chemical_formula_sum 'C134 H56 N5 Ni Tb3'
_chemical_formula_weight 2271.31
_chemical_name_common Tb3N@C86.NiOEP.3benzene
_chemical_name_systematic
; 
 ? 
;
_space_group_IT_number 12
_symmetry_cell_setting monoclinic
_symmetry_space_group_name_Hall '-C 2y'
_symmetry_space_group_name_H-M 'C 1 2/m 1'
_atom_sites_solution_hydrogens geom
_atom_sites_solution_primary direct
_atom_sites_solution_secondary difmap
_audit_creation_method SHELXL-97
_cell_angle_alpha 90.00
_cell_angle_beta 92.5450(10)
_cell_angle_gamma 90.00
_cell_formula_units_Z 4
_cell_length_a 25.2024(8)
_cell_length_b 15.4733(5)
_cell_length_c 19.9878(7)
_cell_measurement_reflns_used 5197
_cell_measurement_temperature 90(2)
_cell_measurement_theta_max 27.5
_cell_measurement_theta_min 2.5
_cell_volume 7786.8(4)
_computing_cell_refinement 'SAINT (Bruker, 2006)'
_computing_data_collection 'Apex 2 (Bruker, 2006)'
_computing_data_reduction SAINT
_computing_molecular_graphics 'SHELXTL 5.03 (Sheldrick, 1994)'
_computing_publication_material SHELXL97
_computing_structure_refinement 'SHELXL97 (Sheldrick, 1997)'
_computing_structure_solution 'SHELXS-97 (Sheldrick, 1990)'
_diffrn_ambient_temperature 90(2)
_diffrn_detector_area_resol_mean 8.3
_diffrn_measured_fraction_theta_full 0.999
_diffrn_measured_fraction_theta_max 0.999
_diffrn_measurement_device_type 'Bruker Apex II'
_diffrn_measurement_method \s
_diffrn_radiation_monochromator graphite
_diffrn_radiation_source 'fine-focus sealed tube'
_diffrn_radiation_type MoK\a
_diffrn_radiation_wavelength 0.71073
_diffrn_reflns_av_R_equivalents 0.0505
_diffrn_reflns_av_sigmaI/netI 0.0362
_diffrn_reflns_limit_h_max 32
_diffrn_reflns_limit_h_min -32
_diffrn_reflns_limit_k_max 20
_diffrn_reflns_limit_k_min -20
_diffrn_reflns_limit_l_max 25
_diffrn_reflns_limit_l_min -25
_diffrn_reflns_number 48219
_diffrn_reflns_theta_full 27.48
_diffrn_reflns_theta_max 27.48
_diffrn_reflns_theta_min 1.83
_diffrn_standards_number 0
_exptl_absorpt_coefficient_mu 3.002
_exptl_absorpt_correction_T_max 0.889
_exptl_absorpt_correction_T_min 0.774
_exptl_absorpt_correction_type multi-scan
_exptl_absorpt_process_details 'SADABS 2.10 (Sheldrick, 2003)'
_exptl_crystal_colour black
_exptl_crystal_density_diffrn 1.937
_exptl_crystal_description parallelpiped
_exptl_crystal_F_000 4472
_exptl_crystal_size_max 0.09
_exptl_crystal_size_mid 0.08
_exptl_crystal_size_min 0.04
_refine_diff_density_max 1.939
_refine_diff_density_min -0.886
_refine_diff_density_rms 0.153
_refine_ls_extinction_method none
_refine_ls_goodness_of_fit_ref 1.054
_refine_ls_hydrogen_treatment constr
_refine_ls_matrix_type full
_refine_ls_number_parameters 617
_refine_ls_number_reflns 9256
_refine_ls_number_restraints 309
_refine_ls_restrained_S_all 1.047
_refine_ls_R_factor_all 0.0728
_refine_ls_R_factor_gt 0.0539
_refine_ls_shift/su_max 0.019
_refine_ls_shift/su_mean 0.001
_refine_ls_structure_factor_coef Fsqd
_refine_ls_weighting_details 'calc w=1/[\s^2^(Fo^2^)+(0.0571P)^2^+107.5400P] where P=(Fo^2^+2Fc^2^)/3'
_refine_ls_weighting_scheme calc
_refine_ls_wR_factor_gt 0.1290
_refine_ls_wR_factor_ref 0.1413
_reflns_number_gt 7233
_reflns_number_total 9256
_reflns_threshold_expression I>2\s(I)
_cod_data_source_file ja066437si20060906_013133.cif
_cod_data_source_block cb23
_cod_original_sg_symbol_H-M 'C 2/m'
_cod_database_code 4111326

loop_
_symmetry_equiv_pos_as_xyz
'x, y, z'
'-x, y, -z'
'x+1/2, y+1/2, z'
'-x+1/2, y+1/2, -z'
'-x, -y, -z'
'x, -y, z'
'-x+1/2, -y+1/2, -z'
'x+1/2, -y+1/2, z'

loop_
_atom_site_label
_atom_site_type_symbol
_atom_site_fract_x
_atom_site_fract_y
_atom_site_fract_z
_atom_site_U_iso_or_equiv
_atom_site_adp_type
_atom_site_occupancy
_atom_site_symmetry_multiplicity
_atom_site_calc_flag
_atom_site_refinement_flags
_atom_site_disorder_assembly
_atom_site_disorder_group
Tb1 Tb 0.75980(9) 0.5000 0.27443(10) 0.0186(7) Uani 0.60(2) 2 d SP . .
Tb2 Tb 0.66964(5) 0.62103(11) 0.15472(14) 0.0226(6) Uani 0.60(2) 1 d P . .
Tb3 Tb 0.6584(6) 0.3962(8) 0.1416(4) 0.0457(17) Uani 0.199(11) 1 d P . .
Tb4 Tb 0.7571(2) 0.4700(15) 0.27317(19) 0.060(3) Uani 0.199(11) 1 d P . .
Tb5 Tb 0.6841(8) 0.6312(5) 0.1631(5) 0.057(2) Uani 0.199(11) 1 d P . .
N1 N 0.7023(2) 0.5000 0.1911(3) 0.0147(11) Uani 1 2 d S . .
C1 C 0.5995(3) 0.5091(7) 0.3121(4) 0.035(2) Uiso 0.50 1 d PD . -1
C2 C 0.6004(6) 0.6028(9) 0.2993(7) 0.053(4) Uiso 0.50 1 d PD . -1
C3 C 0.6419(5) 0.6502(9) 0.3325(8) 0.060(5) Uiso 0.50 1 d PD . -1
C4 C 0.6824(5) 0.6045(7) 0.3735(7) 0.044(3) Uiso 0.50 1 d PD . -1
C5 C 0.6828(3) 0.5172(6) 0.3861(5) 0.034(3) Uiso 0.50 1 d PD . -1
C6 C 0.6398(4) 0.4652(6) 0.3569(6) 0.034(3) Uiso 0.50 1 d PD . -1
C7 C 0.6484(4) 0.3744(6) 0.3519(6) 0.028(2) Uiso 0.50 1 d PD . -1
C8 C 0.6178(4) 0.3264(7) 0.2997(5) 0.034(3) Uiso 0.50 1 d PD . -1
C9 C 0.5817(6) 0.3654(7) 0.2571(6) 0.035(3) Uiso 0.50 1 d PD . -1
C10 C 0.5691(5) 0.4556(7) 0.2626(6) 0.046(3) Uiso 0.50 1 d PD . -1
C11 C 0.5436(4) 0.4940(9) 0.2052(4) 0.036(2) Uiso 0.50 1 d PD . -1
C12 C 0.5513(6) 0.5872(8) 0.1964(6) 0.051(4) Uiso 0.50 1 d PD . -1
C13 C 0.5781(7) 0.6423(9) 0.2388(7) 0.051(5) Uiso 0.50 1 d PD . -1
C14 C 0.6038(5) 0.7206(8) 0.2147(6) 0.043(3) Uiso 0.50 1 d PD . -1
C15 C 0.6499(5) 0.7524(12) 0.2462(7) 0.062(4) Uiso 0.50 1 d PD . -1
C16 C 0.6712(5) 0.7214(8) 0.3085(6) 0.040(3) Uiso 0.50 1 d PD . -1
C17 C 0.7265(5) 0.7173(9) 0.3216(7) 0.054(4) Uiso 0.50 1 d PD . -1
C18 C 0.7343(4) 0.6502(8) 0.3678(7) 0.041(3) Uiso 0.50 1 d PD . -1
C19 C 0.7837(5) 0.6034(8) 0.3740(7) 0.049(4) Uiso 0.50 1 d PD . -1
C20 C 0.7847(4) 0.5161(7) 0.3939(6) 0.052(4) Uiso 0.50 1 d PD . -1
C21 C 0.7335(4) 0.4722(6) 0.4004(6) 0.034(3) Uiso 0.50 1 d PD . -1
C22 C 0.7415(4) 0.3857(7) 0.3840(7) 0.038(3) Uiso 0.50 1 d PD . -1
C23 C 0.6981(4) 0.3333(7) 0.3625(5) 0.034(3) Uiso 0.50 1 d PD . -1
C24 C 0.7020(4) 0.2684(7) 0.3145(5) 0.025(2) Uiso 0.50 1 d PD . -1
C25 C 0.6539(4) 0.2573(8) 0.2787(6) 0.039(3) Uiso 0.50 1 d PD . -1
C26 C 0.6479(4) 0.2270(9) 0.2101(6) 0.040(3) Uiso 0.50 1 d PD . -1
C27 C 0.6057(5) 0.2558(8) 0.1676(6) 0.040(3) Uiso 0.50 1 d PD . -1
C28 C 0.5709(5) 0.3236(7) 0.1922(5) 0.037(3) Uiso 0.50 1 d PD . -1
C29 C 0.5544(5) 0.3717(7) 0.1368(5) 0.033(3) Uiso 0.50 1 d PD . -1
C30 C 0.5376(6) 0.4591(7) 0.1400(5) 0.046(3) Uiso 0.50 1 d PD . -1
C31 C 0.5454(5) 0.5228(6) 0.0921(5) 0.041(3) Uiso 0.50 1 d PD . -1
C32 C 0.5519(7) 0.6030(8) 0.1224(6) 0.049(4) Uiso 0.50 1 d PD . -1
C33 C 0.5821(7) 0.6748(10) 0.0970(7) 0.067(5) Uiso 0.50 1 d PD . -1
C34 C 0.6055(6) 0.7351(11) 0.1421(7) 0.062(5) Uiso 0.50 1 d PD . -1
C35 C 0.6572(5) 0.7725(10) 0.1302(6) 0.052(4) Uiso 0.50 1 d PD . -1
C36 C 0.6829(5) 0.7833(10) 0.1965(6) 0.044(3) Uiso 0.50 1 d PD . -1
C37 C 0.7381(5) 0.7726(14) 0.2068(7) 0.057(6) Uiso 0.50 1 d PD . -1
C38 C 0.7625(6) 0.7433(13) 0.2675(9) 0.063(6) Uiso 0.50 1 d PD . -1
C39 C 0.8099(5) 0.6967(8) 0.2791(6) 0.040(3) Uiso 0.50 1 d PD . -1
C40 C 0.8237(5) 0.6268(8) 0.3256(6) 0.045(3) Uiso 0.50 1 d PD . -1
C41 C 0.8569(5) 0.5640(7) 0.2941(6) 0.038(3) Uiso 0.50 1 d PD . -1
C42 C 0.8540(5) 0.4764(6) 0.3135(6) 0.047(4) Uiso 0.50 1 d PD . -1
C43 C 0.8197(4) 0.4520(7) 0.3675(6) 0.036(3) Uiso 0.50 1 d PD . -1
C44 C 0.7919(5) 0.3699(8) 0.3592(8) 0.054(4) Uiso 0.50 1 d PD . -1
C45 C 0.7950(5) 0.3075(8) 0.3092(6) 0.043(3) Uiso 0.50 1 d PD . -1
C46 C 0.7538(5) 0.2556(10) 0.2838(7) 0.035(3) Uiso 0.50 1 d PD . -1
C47 C 0.7496(5) 0.2253(10) 0.2178(5) 0.030(3) Uiso 0.50 1 d PD . -1
C48 C 0.6991(5) 0.2111(10) 0.1811(6) 0.040(3) Uiso 0.50 1 d PD . -1
C49 C 0.7056(4) 0.2312(9) 0.1112(6) 0.041(3) Uiso 0.50 1 d PD . -1
C50 C 0.6638(5) 0.2632(9) 0.0686(6) 0.049(4) Uiso 0.50 1 d PD . -1
C51 C 0.6115(4) 0.2716(8) 0.0968(6) 0.039(3) Uiso 0.50 1 d PD . -1
C52 C 0.5793(5) 0.3469(8) 0.0782(6) 0.043(3) Uiso 0.50 1 d PD . -1
C53 C 0.5916(4) 0.4083(8) 0.0297(6) 0.036(3) Uiso 0.50 1 d PD . -1
C54 C 0.5762(4) 0.4946(11) 0.0342(5) 0.054(3) Uiso 0.50 1 d PD . -1
C55 C 0.6052(5) 0.5634(8) 0.0086(7) 0.048(3) Uiso 0.50 1 d PD . -1
C56 C 0.6097(5) 0.6504(8) 0.0364(6) 0.042(3) Uiso 0.50 1 d PD . -1
C57 C 0.6623(5) 0.6854(10) 0.0283(8) 0.056(5) Uiso 0.50 1 d PD . -1
C58 C 0.6879(4) 0.7441(9) 0.0737(6) 0.041(3) Uiso 0.50 1 d PD . -1
C59 C 0.7437(5) 0.7324(8) 0.0888(6) 0.040(3) Uiso 0.50 1 d PD . -1
C60 C 0.7714(4) 0.7512(7) 0.1493(5) 0.026(2) Uiso 0.50 1 d PD . -1
C61 C 0.8170(4) 0.6988(7) 0.1560(5) 0.036(3) Uiso 0.50 1 d PD . -1
C62 C 0.8363(4) 0.6736(7) 0.2209(6) 0.029(2) Uiso 0.50 1 d PD . -1
C63 C 0.8614(5) 0.5936(7) 0.2248(5) 0.040(3) Uiso 0.50 1 d PD . -1
C64 C 0.8598(5) 0.5311(7) 0.1696(6) 0.042(3) Uiso 0.50 1 d PD . -1
C65 C 0.8630(5) 0.4474(7) 0.1908(5) 0.034(3) Uiso 0.50 1 d PD . -1
C66 C 0.8592(5) 0.4148(7) 0.2602(6) 0.041(3) Uiso 0.50 1 d PD . -1
C67 C 0.8352(5) 0.3334(8) 0.2613(6) 0.050(4) Uiso 0.50 1 d PD . -1
C68 C 0.8285(4) 0.3092(7) 0.1940(6) 0.031(3) Uiso 0.50 1 d PD . -1
C69 C 0.7870(5) 0.2534(9) 0.1732(6) 0.046(3) Uiso 0.50 1 d PD . -1
C70 C 0.7609(5) 0.2600(9) 0.1113(7) 0.049(4) Uiso 0.50 1 d PD . -1
C71 C 0.7736(5) 0.3312(9) 0.0666(8) 0.036(4) Uiso 0.50 1 d PD . -1
C72 C 0.7334(4) 0.3589(8) 0.0232(7) 0.044(3) Uiso 0.50 1 d PD . -1
C73 C 0.6773(5) 0.3284(8) 0.0200(7) 0.040(3) Uiso 0.50 1 d PD . -1
C74 C 0.6430(4) 0.3936(8) -0.0019(7) 0.047(3) Uiso 0.50 1 d PD . -1
C75 C 0.6757(4) 0.4601(7) -0.0230(7) 0.040(3) Uiso 0.50 1 d PD . -1
C76 C 0.6546(5) 0.5442(8) -0.0186(8) 0.046(4) Uiso 0.50 1 d PD . -1
C77 C 0.6885(4) 0.6136(8) -0.0055(7) 0.049(3) Uiso 0.50 1 d PD . -1
C78 C 0.7444(4) 0.5986(7) 0.0137(6) 0.034(3) Uiso 0.50 1 d PD . -1
C79 C 0.7684(5) 0.6575(9) 0.0555(8) 0.042(5) Uiso 0.50 1 d PD . -1
C80 C 0.8147(5) 0.6401(7) 0.1011(6) 0.037(3) Uiso 0.50 1 d PD . -1
C81 C 0.8329(5) 0.5533(6) 0.1065(5) 0.035(3) Uiso 0.50 1 d PD . -1
C82 C 0.8077(3) 0.4840(5) 0.0665(4) 0.027(2) Uiso 0.50 1 d PD . -1
C83 C 0.7655(3) 0.5127(6) 0.0181(4) 0.030(2) Uiso 0.50 1 d PD . -1
C84 C 0.7304(4) 0.4462(6) -0.0052(6) 0.030(2) Uiso 0.50 1 d PD . -1
C85 C 0.8129(4) 0.3943(7) 0.0883(5) 0.031(3) Uiso 0.50 1 d PD . -1
C86 C 0.8410(5) 0.3771(7) 0.1498(5) 0.042(3) Uiso 0.50 1 d PD . -1
Ni1 Ni 0.52078(3) 0.5000 0.41690(4) 0.01161(18) Uani 1 2 d S . .
N2 N 0.4669(2) 0.5000 0.3432(3) 0.0139(11) Uani 1 2 d S . .
N3 N 0.52202(14) 0.3730(3) 0.41572(18) 0.0132(7) Uani 1 1 d . . .
N4 N 0.5763(2) 0.5000 0.4885(3) 0.0145(11) Uani 1 2 d S . .
C87 C 0.37878(18) 0.3958(3) 0.2096(2) 0.0172(9) Uani 1 1 d . . .
H87A H 0.3491 0.4272 0.1864 0.021 Uiso 1 1 calc R . .
H87B H 0.3633 0.3482 0.2356 0.021 Uiso 1 1 calc R . .
C88 C 0.40759(17) 0.4563(3) 0.2569(2) 0.0150(9) Uani 1 1 d . . .
C89 C 0.44427(16) 0.4295(3) 0.3109(2) 0.0133(9) Uani 1 1 d . . .
C90 C 0.45554(17) 0.3444(3) 0.3259(2) 0.0142(9) Uani 1 1 d . . .
H90 H 0.4366 0.3011 0.3009 0.017 Uiso 1 1 calc R . .
C91 C 0.49225(17) 0.3178(3) 0.3744(2) 0.0142(9) Uani 1 1 d . . .
C92 C 0.50502(18) 0.2286(3) 0.3874(2) 0.0165(9) Uani 1 1 d . . .
C93 C 0.54336(18) 0.2286(3) 0.4381(2) 0.0163(9) Uani 1 1 d . . .
C94 C 0.55310(17) 0.3179(3) 0.4549(2) 0.0155(9) Uani 1 1 d . . .
C95 C 0.59013(17) 0.3450(3) 0.5033(2) 0.0157(9) Uani 1 1 d . . .
H95 H 0.6092 0.3018 0.5281 0.019 Uiso 1 1 calc R . .
C96 C 0.60145(17) 0.4299(3) 0.5182(2) 0.0147(9) Uani 1 1 d . . .
C97 C 0.64285(18) 0.4562(3) 0.5662(2) 0.0176(9) Uani 1 1 d . . .
C98 C 0.68006(18) 0.3954(3) 0.6030(2) 0.0196(10) Uani 1 1 d . . .
H98A H 0.6600 0.3440 0.6172 0.023 Uiso 1 1 calc R . .
H98B H 0.6950 0.4242 0.6439 0.023 Uiso 1 1 calc R . .
C99 C 0.7256(2) 0.3664(4) 0.5598(3) 0.0318(13) Uani 1 1 d . . .
H99A H 0.7500 0.3294 0.5864 0.048 Uiso 1 1 calc R . .
H99B H 0.7447 0.4172 0.5444 0.048 Uiso 1 1 calc R . .
H99C H 0.7111 0.3339 0.5211 0.048 Uiso 1 1 calc R . .
C100 C 0.57132(19) 0.1530(3) 0.4707(3) 0.0203(10) Uani 1 1 d . . .
H10I H 0.5493 0.1006 0.4631 0.024 Uiso 1 1 calc R . .
H10J H 0.5746 0.1631 0.5197 0.024 Uiso 1 1 calc R . .
C101 C 0.6264(2) 0.1366(4) 0.4449(3) 0.0290(12) Uani 1 1 d . . .
H10K H 0.6423 0.0863 0.4678 0.043 Uiso 1 1 calc R . .
H10L H 0.6489 0.1874 0.4537 0.043 Uiso 1 1 calc R . .
H10M H 0.6235 0.1257 0.3966 0.043 Uiso 1 1 calc R . .
C102 C 0.48113(19) 0.1531(3) 0.3502(2) 0.0199(10) Uani 1 1 d . . .
H10D H 0.4424 0.1627 0.3433 0.024 Uiso 1 1 calc R . .
H10E H 0.4862 0.1005 0.3780 0.024 Uiso 1 1 calc R . .
C103 C 0.5051(2) 0.1375(4) 0.2819(3) 0.0302(12) Uani 1 1 d . . .
H10F H 0.4877 0.0877 0.2601 0.045 Uiso 1 1 calc R . .
H10G H 0.5432 0.1261 0.2884 0.045 Uiso 1 1 calc R . .
H10H H 0.4996 0.1888 0.2537 0.045 Uiso 1 1 calc R . .
C104 C 0.41439(19) 0.3569(3) 0.1571(2) 0.0204(10) Uani 1 1 d . . .
H10A H 0.3931 0.3198 0.1266 0.031 Uiso 1 1 calc R . .
H10B H 0.4426 0.3226 0.1795 0.031 Uiso 1 1 calc R . .
H10C H 0.4303 0.4036 0.1315 0.031 Uiso 1 1 calc R . .
C105 C 0.7389(3) 0.0000 0.2387(4) 0.0265(16) Uiso 1 2 d S . .
H105 H 0.7753 0.0000 0.2533 0.032 Uiso 1 2 calc SR . .
C106 C 0.7252(3) 0.0000 0.1705(4) 0.0254(15) Uiso 1 2 d S . .
H106 H 0.7519 0.0000 0.1385 0.030 Uiso 1 2 calc SR . .
C107 C 0.6720(3) 0.0000 0.1501(4) 0.0338(18) Uiso 1 2 d S . .
H107 H 0.6621 0.0000 0.1037 0.041 Uiso 1 2 calc SR . .
C108 C 0.6333(4) 0.0000 0.1968(4) 0.0343(18) Uiso 1 2 d S . .
H108 H 0.5969 0.0000 0.1824 0.041 Uiso 1 2 calc SR . .
C109 C 0.6474(3) 0.0000 0.2647(4) 0.0323(18) Uiso 1 2 d S . .
H109 H 0.6207 0.0000 0.2967 0.039 Uiso 1 2 calc SR . .
C110 C 0.7000(3) 0.0000 0.2854(4) 0.0296(17) Uiso 1 2 d S . .
H110 H 0.7097 0.0000 0.3318 0.036 Uiso 1 2 calc SR . .
C111 C 0.5138(5) 0.1934(6) -0.0152(5) 0.053(4) Uiso 0.50 1 d PG A -2
H111 H 0.5136 0.2348 -0.0503 0.064 Uiso 0.50 1 calc PR A -2
C112 C 0.5496(5) 0.1251(8) -0.0147(6) 0.070(5) Uiso 0.50 1 d PG A -2
H112 H 0.5739 0.1198 -0.0494 0.084 Uiso 0.50 1 calc PR A -2
C113 C 0.5498(5) 0.0645(7) 0.0367(7) 0.096(7) Uiso 0.50 1 d PG A -2
H113 H 0.5743 0.0178 0.0370 0.115 Uiso 0.50 1 calc PR A -2
C114 C 0.5142(5) 0.0722(7) 0.0875(6) 0.093(7) Uiso 0.50 1 d PG A -2
H114 H 0.5144 0.0308 0.1226 0.112 Uiso 0.50 1 calc PR A -2
C115 C 0.4784(4) 0.1405(8) 0.0870(5) 0.051(4) Uiso 0.50 1 d PG A -2
H115 H 0.4541 0.1458 0.1217 0.062 Uiso 0.50 1 calc PR A -2
C116 C 0.4782(5) 0.2011(6) 0.0356(6) 0.058(4) Uiso 0.50 1 d PG A -2
H116 H 0.4537 0.2478 0.0353 0.070 Uiso 0.50 1 calc PR A -2

loop_
_atom_site_aniso_label
_atom_site_aniso_U_11
_atom_site_aniso_U_22
_atom_site_aniso_U_33
_atom_site_aniso_U_23
_atom_site_aniso_U_13
_atom_site_aniso_U_12
Tb1 0.0212(5) 0.0214(14) 0.0126(5) 0.000 -0.0066(3) 0.000
Tb2 0.0211(10) 0.0179(8) 0.0285(9) 0.0100(5) -0.0035(6) 0.0023(5)
Tb3 0.070(4) 0.038(3) 0.0289(17) -0.0076(18) 0.0001(19) -0.030(3)
Tb4 0.0329(13) 0.120(9) 0.0250(12) 0.006(2) -0.0068(9) 0.018(3)
Tb5 0.099(6) 0.0189(13) 0.056(3) 0.0078(16) 0.043(3) 0.005(3)
N1 0.015(3) 0.015(3) 0.014(3) 0.000 0.002(2) 0.000
Ni1 0.0084(4) 0.0149(4) 0.0114(4) 0.000 -0.0009(3) 0.000
N2 0.011(2) 0.016(3) 0.015(3) 0.000 -0.001(2) 0.000
N3 0.0087(16) 0.0174(19) 0.0135(17) 0.0025(15) -0.0005(13) -0.0008(14)
N4 0.010(2) 0.020(3) 0.014(3) 0.000 -0.002(2) 0.000
C87 0.013(2) 0.021(2) 0.017(2) 0.0020(18) -0.0047(17) -0.0007(18)
C88 0.0109(19) 0.020(2) 0.014(2) 0.0003(18) -0.0008(16) -0.0018(18)
C89 0.0074(18) 0.019(2) 0.013(2) 0.0004(17) 0.0007(15) -0.0021(17)
C90 0.012(2) 0.015(2) 0.016(2) -0.0015(17) 0.0011(16) -0.0038(17)
C91 0.0099(19) 0.017(2) 0.016(2) 0.0009(17) 0.0023(16) -0.0011(17)
C92 0.013(2) 0.019(2) 0.018(2) 0.0019(18) 0.0000(17) 0.0011(18)
C93 0.014(2) 0.018(2) 0.017(2) 0.0018(18) 0.0013(17) 0.0024(18)
C94 0.0095(19) 0.021(2) 0.016(2) 0.0028(18) 0.0033(16) 0.0018(17)
C95 0.011(2) 0.024(2) 0.013(2) 0.0027(18) 0.0015(16) 0.0035(18)
C96 0.0106(19) 0.022(2) 0.012(2) 0.0006(17) 0.0003(16) 0.0001(17)
C97 0.013(2) 0.027(3) 0.013(2) 0.0007(19) -0.0004(16) 0.0003(19)
C98 0.012(2) 0.029(3) 0.017(2) 0.0028(19) -0.0028(17) 0.0007(19)
C99 0.019(2) 0.048(4) 0.028(3) 0.016(3) 0.006(2) 0.016(2)
C100 0.017(2) 0.020(2) 0.024(2) 0.005(2) -0.0021(19) 0.0031(19)
C101 0.023(3) 0.027(3) 0.037(3) 0.005(2) 0.002(2) 0.010(2)
C102 0.019(2) 0.016(2) 0.024(2) 0.0024(19) -0.0011(19) -0.0026(19)
C103 0.035(3) 0.026(3) 0.030(3) -0.006(2) 0.002(2) 0.001(2)
C104 0.019(2) 0.026(3) 0.015(2) -0.0033(19) -0.0013(18) -0.003(2)

loop_
_atom_type_symbol
_atom_type_description
_atom_type_scat_dispersion_real
_atom_type_scat_dispersion_imag
_atom_type_scat_source
C C 0.0033 0.0016 'International Tables Vol C Tables 4.2.6.8 and 6.1.1.4'
H H 0.0000 0.0000 'International Tables Vol C Tables 4.2.6.8 and 6.1.1.4'
N N 0.0061 0.0033 'International Tables Vol C Tables 4.2.6.8 and 6.1.1.4'
Ni Ni 0.3393 1.1124 'International Tables Vol C Tables 4.2.6.8 and 6.1.1.4'
Tb Tb -0.1723 4.1537 'International Tables Vol C Tables 4.2.6.8 and 6.1.1.4'

loop_
_geom_angle_atom_site_label_1
_geom_angle_atom_site_label_2
_geom_angle_atom_site_label_3
_geom_angle
_geom_angle_site_symmetry_1
_geom_angle_site_symmetry_3
N1 Tb1 C20 152.2(3) . 6_565
N1 Tb1 C20 152.2(3) . .
C20 Tb1 C20 11.7(5) 6_565 .
N1 Tb1 C43 162.3(2) . 6_565
C20 Tb1 C43 34.2(3) 6_565 6_565
C20 Tb1 C43 27.3(3) . 6_565
N1 Tb1 C43 162.3(2) . .
C20 Tb1 C43 27.3(3) 6_565 .
C20 Tb1 C43 34.2(3) . .
C43 Tb1 C43 35.2(5) 6_565 .
N1 Tb1 C42 147.0(3) . .
C20 Tb1 C42 58.8(3) 6_565 .
C20 Tb1 C42 60.8(3) . .
C43 Tb1 C42 42.5(3) 6_565 .
C43 Tb1 C42 34.4(3) . .
N1 Tb1 C42 147.0(3) . 6_565
C20 Tb1 C42 60.8(3) 6_565 6_565
C20 Tb1 C42 58.8(3) . 6_565
C43 Tb1 C42 34.4(3) 6_565 6_565
C43 Tb1 C42 42.5(3) . 6_565
C42 Tb1 C42 16.8(4) . 6_565
N1 Tb1 C19 135.6(3) . .
C20 Tb1 C19 43.8(5) 6_565 .
C20 Tb1 C19 32.2(3) . .
C43 Tb1 C19 28.6(4) 6_565 .
C43 Tb1 C19 59.6(3) . .
C42 Tb1 C19 70.5(4) . .
C42 Tb1 C19 59.1(4) 6_565 .
N1 Tb1 C19 135.6(3) . 6_565
C20 Tb1 C19 32.2(3) 6_565 6_565
C20 Tb1 C19 43.8(5) . 6_565
C43 Tb1 C19 59.6(3) 6_565 6_565
C43 Tb1 C19 28.6(4) . 6_565
C42 Tb1 C19 59.1(4) . 6_565
C42 Tb1 C19 70.5(4) 6_565 6_565
C19 Tb1 C19 75.9(5) . 6_565
N1 Tb1 C41 134.2(3) . 6_565
C20 Tb1 C41 67.9(4) 6_565 6_565
C20 Tb1 C41 72.5(3) . 6_565
C43 Tb1 C41 57.9(3) 6_565 6_565
C43 Tb1 C41 40.8(3) . 6_565
C42 Tb1 C41 16.2(3) . 6_565
C42 Tb1 C41 31.6(3) 6_565 6_565
C19 Tb1 C41 86.3(3) . 6_565
C19 Tb1 C41 58.4(3) 6_565 6_565
N1 Tb1 C41 134.2(3) . .
C20 Tb1 C41 72.5(3) 6_565 .
C20 Tb1 C41 67.9(4) . .
C43 Tb1 C41 40.8(3) 6_565 .
C43 Tb1 C41 57.9(3) . .
C42 Tb1 C41 31.6(3) . .
C42 Tb1 C41 16.2(3) 6_565 .
C19 Tb1 C41 58.4(3) . .
C19 Tb1 C41 86.3(3) 6_565 .
C41 Tb1 C41 43.8(4) 6_565 .
N1 Tb2 C34 156.8(4) . .
N1 Tb2 C35 162.9(3) . .
C34 Tb2 C35 35.2(3) . .
N1 Tb2 C51 162.0(3) . 6_565
C34 Tb2 C51 22.0(4) . 6_565
C35 Tb2 C51 35.1(4) . 6_565
N1 Tb2 C50 150.3(3) . 6_565
C34 Tb2 C50 51.5(4) . 6_565
C35 Tb2 C50 32.4(4) . 6_565
C51 Tb2 C50 34.3(3) 6_565 6_565
N1 Tb2 C27 149.2(3) . 6_565
C34 Tb2 C27 12.0(4) . 6_565
C35 Tb2 C27 37.5(4) . 6_565
C51 Tb2 C27 33.8(3) 6_565 6_565
C50 Tb2 C27 60.4(4) 6_565 6_565
Tb3 Tb2 C58 101.1(11) 6_565 .
N1 Tb2 C58 141.6(3) . .
C34 Tb2 C58 61.6(4) . .
C35 Tb2 C58 34.1(3) . .
C51 Tb2 C58 47.2(3) 6_565 .
C50 Tb2 C58 14.1(3) 6_565 .
C27 Tb2 C58 68.6(4) 6_565 .
N1 Tb2 C33 137.4(3) . .
C34 Tb2 C33 32.6(3) . .
C35 Tb2 C33 59.7(4) . .
C51 Tb2 C33 25.3(4) 6_565 .
C50 Tb2 C33 55.6(4) 6_565 .
C27 Tb2 C33 42.5(4) 6_565 .
C58 Tb2 C33 69.6(4) . .
N1 Tb2 C14 127.0(3) . .
C34 Tb2 C14 34.0(3) . .
C35 Tb2 C14 55.8(4) . .
C51 Tb2 C14 55.9(3) 6_565 .
C50 Tb2 C14 82.7(4) 6_565 .
C27 Tb2 C14 22.8(3) 6_565 .
C58 Tb2 C14 89.3(4) . .
C33 Tb2 C14 57.6(4) . .
N1 Tb2 C49 137.3(3) . 6_565
C34 Tb2 C49 64.2(4) . 6_565
C35 Tb2 C49 29.5(4) . 6_565
C51 Tb2 C49 57.6(3) 6_565 6_565
C50 Tb2 C49 32.0(3) 6_565 6_565
C27 Tb2 C49 66.8(4) 6_565 6_565
C58 Tb2 C49 20.8(3) . 6_565
C33 Tb2 C49 82.7(4) . 6_565
C14 Tb2 C49 82.7(3) . 6_565
N1 Tb2 C36 132.2(3) . .
C34 Tb2 C36 54.1(4) . .
C35 Tb2 C36 32.9(3) . .
C51 Tb2 C36 64.9(4) 6_565 .
C50 Tb2 C36 62.6(4) 6_565 .
C27 Tb2 C36 47.6(4) 6_565 .
C58 Tb2 C36 58.1(4) . .
C33 Tb2 C36 85.9(4) . .
C14 Tb2 C36 50.9(4) . .
C49 Tb2 C36 40.6(4) 6_565 .
N1 Tb3 C33 155.6(9) . 6_565
N1 Tb3 C51 174.0(8) . .
C33 Tb3 C51 27.0(4) 6_565 .
N1 Tb3 C34 152.6(5) . 6_565
C33 Tb3 C34 34.2(3) 6_565 6_565
C51 Tb3 C34 22.2(4) . 6_565
N1 Tb3 C52 149.3(9) . .
C33 Tb3 C52 12.0(4) 6_565 .
C51 Tb3 C52 35.0(3) . .
C34 Tb3 C52 45.9(4) 6_565 .
N1 Tb3 C56 145.3(6) . 6_565
C33 Tb3 C56 35.2(3) 6_565 6_565
C51 Tb3 C56 40.7(4) . 6_565
C34 Tb3 C56 60.8(4) 6_565 6_565
C52 Tb3 C56 27.1(4) . 6_565
N1 Tb3 C50 145.9(8) . .
C33 Tb3 C50 57.8(4) 6_565 .
C51 Tb3 C50 34.3(3) . .
C34 Tb3 C50 50.7(4) 6_565 .
C52 Tb3 C50 60.6(4) . .
C56 Tb3 C50 46.8(4) 6_565 .
N1 Tb3 C57 136.1(5) . 6_565
C33 Tb3 C57 60.4(4) 6_565 6_565
C51 Tb3 C57 47.6(4) . 6_565
C34 Tb3 C57 68.9(5) 6_565 6_565
C52 Tb3 C57 57.1(4) . 6_565
C56 Tb3 C57 33.0(3) 6_565 6_565
C50 Tb3 C57 25.4(4) . 6_565
N1 Tb3 C27 141.3(5) . .
C33 Tb3 C27 43.4(4) 6_565 .
C51 Tb3 C27 33.2(3) . .
C34 Tb3 C27 11.3(4) 6_565 .
C52 Tb3 C27 55.3(4) . .
C56 Tb3 C27 72.0(4) 6_565 .
C50 Tb3 C27 58.6(4) . .
C57 Tb3 C27 79.0(5) 6_565 .
N1 Tb3 C35 141.5(9) . 6_565
C33 Tb3 C35 59.8(4) 6_565 6_565
C51 Tb3 C35 33.7(4) . 6_565
C34 Tb3 C35 33.2(3) 6_565 6_565
C52 Tb3 C35 68.7(4) . 6_565
C56 Tb3 C35 68.6(4) 6_565 6_565
C50 Tb3 C35 30.7(4) . 6_565
C57 Tb3 C35 56.0(4) 6_565 6_565
C27 Tb3 C35 35.3(4) . 6_565
N1 Tb4 C19 153.6(9) . 6_565
N1 Tb4 C43 174.1(12) . .
C19 Tb4 C43 30.4(4) 6_565 .
N1 Tb4 C44 150.6(11) . .
C19 Tb4 C44 13.0(4) 6_565 .
C43 Tb4 C44 34.8(3) . .
N1 Tb4 C40 149.7(9) . 6_565
C19 Tb4 C40 35.5(3) 6_565 6_565
C43 Tb4 C40 35.5(4) . 6_565
C44 Tb4 C40 25.2(4) . 6_565
N1 Tb4 C20 149.7(6) . 6_565
C19 Tb4 C20 33.5(3) 6_565 6_565
C43 Tb4 C20 27.2(3) . 6_565
C44 Tb4 C20 45.4(4) . 6_565
C40 Tb4 C20 58.8(4) 6_565 6_565
N1 Tb4 C42 144.2(6) . .
C19 Tb4 C42 61.3(4) 6_565 .
C43 Tb4 C42 34.2(3) . .
C44 Tb4 C42 59.5(4) . .
C40 Tb4 C42 42.1(4) 6_565 .
C20 Tb4 C42 57.8(4) 6_565 .
N1 Tb4 C20 142.3(8) . .
C19 Tb4 C20 44.6(5) 6_565 .
C43 Tb4 C20 33.4(3) . .
C44 Tb4 C20 56.3(4) . .
C40 Tb4 C20 67.6(4) 6_565 .
C20 Tb4 C20 11.1(5) 6_565 .
C42 Tb4 C20 58.5(4) . .
N1 Tb4 C41 139.1(3) . 6_565
C19 Tb4 C41 62.1(4) 6_565 6_565
C43 Tb4 C41 41.8(3) . 6_565
C44 Tb4 C41 56.1(4) . 6_565
C40 Tb4 C41 33.2(3) 6_565 6_565
C20 Tb4 C41 68.5(4) 6_565 6_565
C42 Tb4 C41 16.6(3) . 6_565
C20 Tb4 C41 71.7(4) . 6_565
N1 Tb4 C22 129.7(6) . .
C19 Tb4 C22 25.0(4) 6_565 .
C43 Tb4 C22 53.1(4) . .
C44 Tb4 C22 32.0(3) . .
C40 Tb4 C22 57.2(4) 6_565 .
C20 Tb4 C22 43.0(4) 6_565 .
C42 Tb4 C22 86.0(4) . .
C20 Tb4 C22 52.5(3) . .
C41 Tb4 C22 86.8(4) 6_565 .
N1 Tb4 C21 124.6(3) . .
C19 Tb4 C21 42.1(4) 6_565 .
C43 Tb4 C21 54.4(3) . .
C44 Tb4 C21 54.6(4) . .
C40 Tb4 C21 77.0(4) 6_565 .
C20 Tb4 C21 29.5(3) 6_565 .
C42 Tb4 C21 87.1(4) . .
C20 Tb4 C21 32.7(2) . .
C41 Tb4 C21 96.1(3) 6_565 .
C22 Tb4 C21 30.8(2) . .
N1 Tb5 C35 175.6(11) . .
N1 Tb5 C49 152.3(8) . 6_565
C35 Tb5 C49 31.2(4) . 6_565
N1 Tb5 C36 147.4(8) . .
C35 Tb5 C36 35.2(3) . .
C49 Tb5 C36 44.1(4) 6_565 .
N1 Tb5 C48 149.0(10) . 6_565
C35 Tb5 C48 34.7(4) . 6_565
C49 Tb5 C48 34.1(3) 6_565 6_565
C36 Tb5 C48 12.2(3) . 6_565
N1 Tb5 C58 146.1(4) . .
C35 Tb5 C58 34.8(3) . .
C49 Tb5 C58 21.8(3) 6_565 .
C36 Tb5 C58 61.6(4) . .
C48 Tb5 C58 53.9(4) 6_565 .
N1 Tb5 C50 146.8(6) . 6_565
C35 Tb5 C50 32.2(4) . 6_565
C49 Tb5 C50 33.0(3) 6_565 6_565
C36 Tb5 C50 65.1(4) . 6_565
C48 Tb5 C50 60.1(4) 6_565 6_565
C58 Tb5 C50 14.2(3) . 6_565
N1 Tb5 C34 141.9(9) . .
C35 Tb5 C34 33.9(3) . .
C49 Tb5 C34 64.5(4) 6_565 .
C36 Tb5 C34 54.8(5) . .
C48 Tb5 C34 61.5(4) 6_565 .
C58 Tb5 C34 60.1(4) . .
C50 Tb5 C34 49.2(4) 6_565 .
N1 Tb5 C26 141.8(5) . 6_565
C35 Tb5 C26 38.1(4) . 6_565
C49 Tb5 C26 60.0(4) 6_565 6_565
C36 Tb5 C26 21.6(3) . 6_565
C48 Tb5 C26 33.4(3) 6_565 6_565
C58 Tb5 C26 72.0(4) . 6_565
C50 Tb5 C26 70.1(4) 6_565 6_565
C34 Tb5 C26 40.8(4) . 6_565
N1 Tb5 C27 140.1(7) . 6_565
C35 Tb5 C27 36.4(4) . 6_565
C49 Tb5 C27 67.6(4) 6_565 6_565
C36 Tb5 C27 48.4(4) . 6_565
C48 Tb5 C27 57.1(4) 6_565 6_565
C58 Tb5 C27 67.4(4) . 6_565
C50 Tb5 C27 58.2(4) 6_565 6_565
C34 Tb5 C27 11.5(4) . 6_565
C26 Tb5 C27 31.3(3) 6_565 6_565
N1 Tb5 C59 125.5(6) . .
C35 Tb5 C59 57.7(4) . .
C49 Tb5 C59 27.1(4) 6_565 .
C36 Tb5 C59 66.5(5) . .
C48 Tb5 C59 54.6(4) 6_565 .
C58 Tb5 C59 32.1(3) . .
C50 Tb5 C59 46.1(3) 6_565 .
C34 Tb5 C59 89.5(4) . .
C26 Tb5 C59 85.4(4) 6_565 .
C27 Tb5 C59 94.1(4) 6_565 .
Tb1 N1 Tb2 119.53(14) . .
Tb1 N1 Tb2 119.52(14) . 6_565
Tb2 N1 Tb2 120.3(3) . 6_565
Tb4 N1 Tb5 121.7(3) . .
Tb3 N1 Tb4 119.1(3) . .
Tb3 N1 Tb5 118.8(3) . .
C2 C1 C10 116.6(8) . .
C2 C1 C6 122.5(8) . .
C10 C1 C6 117.8(9) . .
C3 C2 C13 115.0(12) . .
C3 C2 C1 116.4(11) . .
C13 C2 C1 123.6(11) . .
C2 C3 C16 128.8(13) . .
C2 C3 C4 119.6(12) . .
C16 C3 C4 101.7(10) . .
C5 C4 C3 125.3(11) . .
C5 C4 C18 118.5(10) . .
C3 C4 C18 108.7(9) . .
C4 C5 C6 118.1(9) . .
C4 C5 C21 120.1(9) . .
C6 C5 C21 116.3(8) . .
C4 C5 Tb4 78.4(9) . 6_565
C6 C5 Tb4 102.4(7) . 6_565
C21 C5 Tb4 67.2(7) . 6_565
C7 C6 C5 117.5(9) . .
C7 C6 C1 120.6(9) . .
C5 C6 C1 117.9(8) . .
C23 C7 C6 124.7(9) . .
C23 C7 C8 108.1(8) . .
C6 C7 C8 118.2(9) . .
C9 C8 C7 122.3(10) . .
C9 C8 C25 123.1(10) . .
C7 C8 C25 104.9(9) . .
C8 C9 C10 121.8(11) . .
C8 C9 C28 116.8(10) . .
C10 C9 C28 117.7(10) . .
C11 C10 C9 116.0(11) . .
C11 C10 C1 120.6(9) . .
C9 C10 C1 119.2(10) . .
C30 C11 C10 127.7(12) . .
C30 C11 C12 105.9(9) . .
C10 C11 C12 116.7(10) . .
C13 C12 C11 127.3(11) . .
C13 C12 C32 119.1(12) . .
C11 C12 C32 106.6(9) . .
C13 C12 Tb3 75.0(11) . 6_565
C11 C12 Tb3 104.9(8) . 6_565
C32 C12 Tb3 64.7(8) . 6_565
C12 C13 C2 114.8(11) . .
C12 C13 C14 121.8(12) . .
C2 C13 C14 117.6(12) . .
C12 C13 Tb3 78.3(11) . 6_565
C2 C13 Tb3 102.5(11) . 6_565
C14 C13 Tb3 67.7(9) . 6_565
C12 C13 Tb2 87.3(11) . .
C2 C13 Tb2 98.4(11) . .
C14 C13 Tb2 62.2(8) . .
C15 C14 C13 121.2(12) . .
C15 C14 C34 109.5(11) . .
C13 C14 C34 118.9(11) . .
C15 C14 Tb2 83.2(10) . .
C13 C14 Tb2 87.8(10) . .
C34 C14 Tb2 65.6(9) . .
C15 C14 Tb5 74.2(10) . .
C13 C14 Tb5 93.0(10) . .
C34 C14 Tb5 69.2(9) . .
C15 C14 Tb3 92.7(11) . 6_565
C13 C14 Tb3 82.5(10) . 6_565
C34 C14 Tb3 62.3(9) . 6_565
C14 C15 C36 108.0(12) . .
C14 C15 C16 123.8(13) . .
C36 C15 C16 121.5(12) . .
C14 C15 Tb5 75.8(10) . .
C36 C15 Tb5 65.3(10) . .
C16 C15 Tb5 100.9(11) . .
C14 C15 Tb2 67.3(9) . .
C36 C15 Tb2 69.9(9) . .
C16 C15 Tb2 104.9(11) . .
C17 C16 C15 120.8(11) . .
C17 C16 C3 115.3(11) . .
C15 C16 C3 112.1(12) . .
C18 C17 C16 105.4(11) . .
C18 C17 C38 127.2(13) . .
C16 C17 C38 118.7(11) . .
C17 C18 C19 121.6(11) . .
C17 C18 C4 107.7(10) . .
C19 C18 C4 120.8(11) . .
C17 C18 Tb4 94.3(10) . 6_565
C19 C18 Tb4 60.6(8) . 6_565
C4 C18 Tb4 86.8(8) . 6_565
C20 C19 C18 120.6(11) . .
C20 C19 C40 114.7(10) . .
C18 C19 C40 115.8(10) . .
C20 C19 Tb4 77.4(10) . 6_565
C18 C19 Tb4 87.6(10) . 6_565
C40 C19 Tb4 74.7(9) . 6_565
C20 C19 Tb1 68.1(8) . .
C18 C19 Tb1 94.2(9) . .
C40 C19 Tb1 77.9(8) . .
C20 C19 Tb4 61.4(8) . .
C18 C19 Tb4 97.1(9) . .
C40 C19 Tb4 82.2(9) . .
C19 C20 C43 124.0(10) . .
C19 C20 C21 117.7(10) . .
C43 C20 C21 105.6(9) . .
C19 C20 Tb1 79.8(9) . .
C43 C20 Tb1 73.1(7) . .
C21 C20 Tb1 81.5(7) . .
C19 C20 Tb4 69.1(10) . 6_565
C43 C20 Tb4 81.6(9) . 6_565
C21 C20 Tb4 85.3(7) . 6_565
C19 C20 Tb4 90.0(10) . .
C43 C20 Tb4 67.2(7) . .
C21 C20 Tb4 75.8(7) . .
C22 C21 C20 106.6(8) . .
C22 C21 C5 122.8(9) . .
C20 C21 C5 121.5(9) . .
C22 C21 Tb4 73.7(9) . .
C20 C21 Tb4 71.6(7) . .
C5 C21 Tb4 92.9(7) . .
C22 C21 Tb1 83.6(7) . .
C20 C21 Tb1 65.5(6) . .
C5 C21 Tb1 89.4(6) . .
C22 C21 Tb4 93.1(9) . 6_565
C20 C21 Tb4 63.0(6) . 6_565
C5 C21 Tb4 83.7(7) . 6_565
C21 C22 C44 113.1(10) . .
C21 C22 C23 120.3(9) . .
C44 C22 C23 119.4(10) . .
C21 C22 Tb4 75.5(8) . .
C44 C22 Tb4 67.4(9) . .
C23 C22 Tb4 99.9(9) . .
C21 C22 Tb1 67.5(7) . .
C44 C22 Tb1 70.1(9) . .
C23 C22 Tb1 105.7(8) . .
C24 C23 C7 108.1(9) . .
C24 C23 C22 123.1(10) . .
C7 C23 C22 117.1(9) . .
C25 C24 C23 110.9(9) . .
C25 C24 C46 122.2(9) . .
C23 C24 C46 118.2(10) . .
C24 C25 C26 125.4(10) . .
C24 C25 C8 107.3(10) . .
C26 C25 C8 117.6(10) . .
C24 C25 Tb5 94.6(8) . 6_565
C26 C25 Tb5 58.6(7) . 6_565
C8 C25 Tb5 89.1(8) . 6_565
C27 C26 C25 120.9(11) . .
C27 C26 C48 118.2(10) . .
C25 C26 C48 112.0(9) . .
C27 C26 Tb5 77.2(10) . 6_565
C25 C26 Tb5 92.7(9) . 6_565
C48 C26 Tb5 70.4(9) . 6_565
C27 C26 Tb2 68.5(8) . 6_565
C25 C26 Tb2 95.3(8) . 6_565
C48 C26 Tb2 77.4(8) . 6_565
C27 C26 Tb3 61.5(8) . .
C25 C26 Tb3 98.2(8) . .
C48 C26 Tb3 82.3(8) . .
C26 C27 C51 122.5(11) . .
C26 C27 C28 118.2(11) . .
C51 C27 C28 107.2(9) . .
C26 C27 Tb2 80.2(8) . 6_565
C51 C27 Tb2 71.3(8) . 6_565
C28 C27 Tb2 83.5(8) . 6_565
C26 C27 Tb3 90.3(10) . .
C51 C27 Tb3 65.8(8) . .
C28 C27 Tb3 77.8(8) . .
C26 C27 Tb5 71.5(9) . 6_565
C51 C27 Tb5 75.3(8) . 6_565
C28 C27 Tb5 89.8(9) . 6_565
C29 C28 C9 120.6(10) . .
C29 C28 C27 106.3(9) . .
C9 C28 C27 121.6(10) . .
C29 C28 Tb3 72.5(8) . .
C9 C28 Tb3 91.5(8) . .
C27 C28 Tb3 70.3(8) . .
C29 C28 Tb2 81.9(8) . 6_565
C9 C28 Tb2 88.3(8) . 6_565
C27 C28 Tb2 64.7(7) . 6_565
C29 C28 Tb5 88.5(8) . 6_565
C9 C28 Tb5 86.0(8) . 6_565
C27 C28 Tb5 61.1(7) . 6_565
C28 C29 C52 112.9(10) . .
C28 C29 C30 123.9(10) . .
C52 C29 C30 116.3(10) . .
C28 C29 Tb3 77.6(8) . .
C52 C29 Tb3 65.8(8) . .
C30 C29 Tb3 99.2(9) . .
C28 C29 Tb2 70.1(7) . 6_565
C52 C29 Tb2 68.5(8) . 6_565
C30 C29 Tb2 104.8(9) . 6_565
C31 C30 C11 110.6(10) . .
C31 C30 C29 126.2(10) . .
C11 C30 C29 112.7(11) . .
C32 C31 C30 110.5(9) . .
C32 C31 C54 123.2(11) . .
C30 C31 C54 114.9(10) . .
C31 C32 C33 125.8(12) . .
C31 C32 C12 106.2(10) . .
C33 C32 C12 119.9(12) . .
C31 C32 Tb3 99.4(10) . 6_565
C33 C32 Tb3 60.8(10) . 6_565
C12 C32 Tb3 85.1(9) . 6_565
C31 C32 Tb2 105.7(10) . .
C33 C32 Tb2 58.6(10) . .
C12 C32 Tb2 81.8(9) . .
C34 C33 C32 119.6(12) . .
C34 C33 C56 119.7(13) . .
C32 C33 C56 111.5(12) . .
C34 C33 Tb3 75.8(12) . 6_565
C32 C33 Tb3 86.7(12) . 6_565
C56 C33 Tb3 77.5(10) . 6_565
C34 C33 Tb2 66.5(11) . .
C32 C33 Tb2 92.7(12) . .
C56 C33 Tb2 81.9(10) . .
C34 C33 Tb5 61.8(11) . .
C32 C33 Tb5 97.5(12) . .
C56 C33 Tb5 82.8(10) . .
C33 C34 C35 120.8(13) . .
C33 C34 C14 120.0(12) . .
C35 C34 C14 106.7(11) . .
C33 C34 Tb2 80.9(12) . .
C35 C34 Tb2 73.0(10) . .
C14 C34 Tb2 80.4(9) . .
C33 C34 Tb3 70.0(12) . 6_565
C35 C34 Tb3 80.6(11) . 6_565
C14 C34 Tb3 85.2(10) . 6_565
C33 C34 Tb5 89.3(13) . .
C35 C34 Tb5 65.6(10) . .
C14 C34 Tb5 78.5(9) . .
C34 C35 C36 105.1(11) . .
C34 C35 C58 121.0(12) . .
C36 C35 C58 120.4(12) . .
C34 C35 Tb5 80.5(11) . .
C36 C35 Tb5 75.2(10) . .
C58 C35 Tb5 77.4(9) . .
C34 C35 Tb2 71.9(10) . .
C36 C35 Tb2 83.0(9) . .
C58 C35 Tb2 78.2(9) . .
C34 C35 Tb3 66.2(10) . 6_565
C36 C35 Tb3 91.8(10) . 6_565
C58 C35 Tb3 76.3(8) . 6_565
C15 C36 C37 117.9(12) . .
C15 C36 C35 110.5(12) . .
C37 C36 C35 121.0(13) . .
C15 C36 Tb5 83.2(11) . .
C37 C36 Tb5 84.4(12) . .
C35 C36 Tb5 69.7(9) . .
C15 C36 Tb2 80.3(10) . .
C37 C36 Tb2 92.5(12) . .
C35 C36 Tb2 64.1(8) . .
C36 C37 C38 123.6(13) . .
C36 C37 C60 120.0(13) . .
C38 C37 C60 110.7(13) . .
C36 C37 Tb5 64.4(11) . .
C38 C37 Tb5 102.3(15) . .
C60 C37 Tb5 82.1(10) . .
C39 C38 C37 129.9(15) . .
C39 C38 C17 106.3(12) . .
C37 C38 C17 116.9(13) . .
C38 C39 C62 115.0(12) . .
C38 C39 C40 131.5(12) . .
C62 C39 C40 103.3(10) . .
C38 C39 Tb4 93.7(11) . 6_565
C62 C39 Tb4 88.5(8) . 6_565
C40 C39 Tb4 57.5(8) . 6_565
C41 C40 C39 110.3(9) . .
C41 C40 C19 123.1(11) . .
C39 C40 C19 116.8(10) . .
C41 C40 Tb4 78.5(9) . 6_565
C39 C40 Tb4 92.4(10) . 6_565
C19 C40 Tb4 69.8(8) . 6_565
C41 C40 Tb1 72.2(8) . .
C39 C40 Tb1 100.1(9) . .
C19 C40 Tb1 70.0(8) . .
C42 C41 C40 119.3(10) . .
C42 C41 C63 124.4(10) . .
C40 C41 C63 105.7(9) . .
C42 C41 Tb4 77.7(10) . 6_565
C40 C41 Tb4 68.3(9) . 6_565
C63 C41 Tb4 91.5(8) . 6_565
C42 C41 Tb1 67.9(8) . .
C40 C41 Tb1 76.6(8) . .
C63 C41 Tb1 94.9(8) . .
C42 C41 Tb4 60.4(9) . .
C40 C41 Tb4 83.5(8) . .
C63 C41 Tb4 97.0(8) . .
C41 C42 C66 115.2(10) . .
C41 C42 C43 119.3(9) . .
C66 C42 C43 116.8(9) . .
C41 C42 Tb1 80.4(8) . .
C66 C42 Tb1 88.9(8) . .
C43 C42 Tb1 71.5(7) . .
C41 C42 Tb4 90.7(10) . .
C66 C42 Tb4 81.8(9) . .
C43 C42 Tb4 68.5(7) . .
C41 C42 Tb4 71.2(9) . 6_565
C66 C42 Tb4 95.4(9) . 6_565
C43 C42 Tb4 75.0(7) . 6_565
C20 C43 C44 110.0(9) . .
C20 C43 C42 118.9(10) . .
C44 C43 C42 116.0(10) . .
C20 C43 Tb4 79.5(8) . .
C44 C43 Tb4 73.6(10) . .
C42 C43 Tb4 77.3(8) . .
C20 C43 Tb1 72.8(7) . .
C44 C43 Tb1 84.3(9) . .
C42 C43 Tb1 74.1(7) . .
C20 C43 Tb4 66.3(7) . 6_565
C44 C43 Tb4 92.7(10) . 6_565
C42 C43 Tb4 73.3(7) . 6_565
C45 C44 C22 117.1(11) . .
C45 C44 C43 130.0(12) . .
C22 C44 C43 104.3(10) . .
C45 C44 Tb4 88.0(11) . .
C22 C44 Tb4 80.6(9) . .
C43 C44 Tb4 71.6(9) . .
C45 C44 Tb1 95.2(10) . .
C22 C44 Tb1 81.0(9) . .
C43 C44 Tb1 63.7(8) . .
C46 C45 C44 126.5(12) . .
C46 C45 C67 116.2(12) . .
C44 C45 C67 109.8(11) . .
C46 C45 Tb4 100.7(10) . .
C44 C45 Tb4 61.8(9) . .
C67 C45 Tb4 79.8(8) . .
C45 C46 C47 124.1(12) . .
C45 C46 C24 115.4(11) . .
C47 C46 C24 113.9(10) . .
C69 C47 C46 118.3(12) . .
C69 C47 C48 108.9(11) . .
C46 C47 C48 123.5(10) . .
C69 C47 Tb5 84.9(9) . 6_565
C46 C47 Tb5 96.6(10) . 6_565
C48 C47 Tb5 57.6(8) . 6_565
C49 C48 C26 119.3(11) . .
C49 C48 C47 108.6(10) . .
C26 C48 C47 122.8(10) . .
C49 C48 Tb5 70.9(8) . 6_565
C26 C48 Tb5 76.2(9) . 6_565
C47 C48 Tb5 92.8(10) . 6_565
C49 C48 Tb2 69.7(8) . 6_565
C26 C48 Tb2 71.4(8) . 6_565
C47 C48 Tb2 100.1(9) . 6_565
C50 C49 C48 122.8(10) . .
C50 C49 C70 125.3(11) . .
C48 C49 C70 102.4(9) . .
C50 C49 Tb5 77.1(10) . 6_565
C48 C49 Tb5 75.0(8) . 6_565
C70 C49 Tb5 87.9(10) . 6_565
C50 C49 Tb2 68.6(8) . 6_565
C48 C49 Tb2 79.1(8) . 6_565
C70 C49 Tb2 94.5(9) . 6_565
C50 C49 Tb3 61.0(8) . .
C48 C49 Tb3 85.5(8) . .
C70 C49 Tb3 97.6(9) . .
C49 C50 C73 117.1(11) . .
C49 C50 C51 117.3(10) . .
C73 C50 C51 116.0(11) . .
C49 C50 Tb2 79.4(9) . 6_565
C73 C50 Tb2 87.4(9) . 6_565
C51 C50 Tb2 72.3(8) . 6_565
C49 C50 Tb3 89.7(10) . .
C73 C50 Tb3 80.9(9) . .
C51 C50 Tb3 68.5(8) . .
C49 C50 Tb5 69.9(9) . 6_565
C73 C50 Tb5 90.3(10) . 6_565
C51 C50 Tb5 79.1(9) . 6_565
C27 C51 C52 107.7(9) . .
C27 C51 C50 119.6(10) . .
C52 C51 C50 118.2(10) . .
C27 C51 Tb3 80.9(8) . .
C52 C51 Tb3 73.4(9) . .
C50 C51 Tb3 77.2(9) . .
C27 C51 Tb2 74.9(8) . 6_565
C52 C51 Tb2 83.9(8) . 6_565
C50 C51 Tb2 73.4(8) . 6_565
C27 C51 Tb5 73.1(8) . 6_565
C52 C51 Tb5 92.1(9) . 6_565
C50 C51 Tb5 68.4(8) . 6_565
C53 C52 C29 120.7(11) . .
C53 C52 C51 125.5(10) . .
C29 C52 C51 105.6(10) . .
C53 C52 Tb3 87.0(9) . .
C29 C52 Tb3 82.3(9) . .
C51 C52 Tb3 71.6(9) . .
C53 C52 Tb2 93.5(9) . 6_565
C29 C52 Tb2 82.9(9) . 6_565
C51 C52 Tb2 64.0(7) . 6_565
C54 C53 C52 122.3(11) . .
C54 C53 C74 115.1(10) . .
C52 C53 C74 114.5(10) . .
C54 C53 Tb3 100.1(9) . .
C52 C53 Tb3 62.4(8) . .
C74 C53 Tb3 79.7(8) . .
C53 C54 C55 123.6(11) . .
C53 C54 C31 119.2(11) . .
C55 C54 C31 111.1(12) . .
C54 C55 C76 117.7(11) . .
C54 C55 C56 126.5(12) . .
C76 C55 C56 106.5(10) . .
C54 C55 Tb3 93.1(9) . 6_565
C76 C55 Tb3 91.0(9) . 6_565
C56 C55 Tb3 56.2(7) . 6_565
C57 C56 C55 111.1(10) . .
C57 C56 C33 117.7(11) . .
C55 C56 C33 121.2(11) . .
C57 C56 Tb3 77.5(10) . 6_565
C55 C56 Tb3 94.7(9) . 6_565
C33 C56 Tb3 67.3(10) . 6_565
C57 C56 Tb2 72.0(9) . .
C55 C56 Tb2 101.7(9) . .
C33 C56 Tb2 66.5(9) . .
C58 C57 C56 124.1(12) . .
C58 C57 C77 125.2(12) . .
C56 C57 C77 101.5(10) . .
C58 C57 Tb3 77.7(10) . 6_565
C56 C57 Tb3 69.6(9) . 6_565
C77 C57 Tb3 93.9(10) . 6_565
C58 C57 Tb2 68.2(9) . .
C56 C57 Tb2 77.5(9) . .
C77 C57 Tb2 97.9(11) . .
C58 C57 Tb5 61.4(9) . .
C56 C57 Tb5 85.6(10) . .
C77 C57 Tb5 98.1(11) . .
C57 C58 C59 117.9(11) . .
C57 C58 C35 116.4(11) . .
C59 C58 C35 114.9(10) . .
C57 C58 Tb5 88.8(11) . .
C59 C58 Tb5 80.2(9) . .
C35 C58 Tb5 67.8(8) . .
C57 C58 Tb2 80.7(10) . .
C59 C58 Tb2 88.6(8) . .
C35 C58 Tb2 67.6(8) . .
C57 C58 Tb3 71.2(10) . 6_565
C59 C58 Tb3 94.7(9) . 6_565
C35 C58 Tb3 71.7(8) . 6_565
C60 C59 C58 127.0(10) . .
C60 C59 C79 110.3(9) . .
C58 C59 C79 115.4(10) . .
C60 C59 Tb5 85.0(8) . .
C58 C59 Tb5 67.7(9) . .
C79 C59 Tb5 92.8(10) . .
C60 C59 Tb2 92.1(8) . .
C58 C59 Tb2 61.7(7) . .
C79 C59 Tb2 91.8(10) . .
C59 C60 C61 109.6(9) . .
C59 C60 C37 115.9(10) . .
C61 C60 C37 122.7(11) . .
C59 C60 Tb5 66.3(7) . .
C61 C60 Tb5 104.0(8) . .
C37 C60 Tb5 67.3(9) . .
C60 C61 C62 119.3(9) . .
C60 C61 C80 106.8(9) . .
C62 C61 C80 122.0(10) . .
C63 C62 C39 114.1(10) . .
C63 C62 C61 115.6(9) . .
C39 C62 C61 121.9(10) . .
C62 C63 C64 123.2(10) . .
C62 C63 C41 106.1(9) . .
C64 C63 C41 120.2(10) . .
C62 C63 Tb4 84.7(9) . 6_565
C64 C63 Tb4 91.8(9) . 6_565
C41 C63 Tb4 59.3(7) . 6_565
C65 C64 C81 121.1(10) . .
C65 C64 C63 113.1(10) . .
C81 C64 C63 119.7(9) . .
C64 C65 C86 121.2(9) . .
C64 C65 C66 127.5(11) . .
C86 C65 C66 103.5(9) . .
C67 C66 C42 122.1(10) . .
C67 C66 C65 111.6(10) . .
C42 C66 C65 118.5(10) . .
C67 C66 Tb4 82.6(10) . .
C42 C66 Tb4 66.8(8) . .
C65 C66 Tb4 94.8(8) . .
C67 C66 Tb1 91.9(9) . .
C42 C66 Tb1 60.8(7) . .
C65 C66 Tb1 91.7(8) . .
C66 C67 C68 105.0(10) . .
C66 C67 C45 124.3(11) . .
C68 C67 C45 119.6(10) . .
C66 C67 Tb4 68.9(9) . .
C68 C67 Tb4 102.8(9) . .
C45 C67 Tb4 70.1(8) . .
C67 C68 C69 120.3(10) . .
C67 C68 C86 112.4(10) . .
C69 C68 C86 117.0(10) . .
C70 C69 C47 106.8(10) . .
C70 C69 C68 122.6(11) . .
C47 C69 C68 121.1(11) . .
C69 C70 C49 113.2(10) . .
C69 C70 C71 119.8(11) . .
C49 C70 C71 117.5(11) . .
C69 C70 Tb5 91.3(10) . 6_565
C49 C70 Tb5 60.6(8) . 6_565
C71 C70 Tb5 86.9(10) . 6_565
C72 C71 C85 117.1(11) . .
C72 C71 C70 116.5(10) . .
C85 C71 C70 119.4(11) . .
C71 C72 C84 123.8(11) . .
C71 C72 C73 126.9(10) . .
C84 C72 C73 104.1(9) . .
C74 C73 C50 123.7(12) . .
C74 C73 C72 111.2(10) . .
C50 C73 C72 116.2(10) . .
C74 C73 Tb3 82.5(10) . .
C50 C73 Tb3 67.2(9) . .
C72 C73 Tb3 92.5(9) . .
C74 C73 Tb2 91.8(9) . 6_565
C50 C73 Tb2 61.7(8) . 6_565
C72 C73 Tb2 88.6(8) . 6_565
C74 C73 Tb5 99.3(10) . 6_565
C50 C73 Tb5 59.9(8) . 6_565
C72 C73 Tb5 82.9(9) . 6_565
C73 C74 C75 105.2(10) . .
C73 C74 C53 121.4(11) . .
C75 C74 C53 123.7(11) . .
C73 C74 Tb3 69.0(9) . .
C75 C74 Tb3 103.6(9) . .
C53 C74 Tb3 69.8(8) . .
C74 C75 C76 115.5(11) . .
C74 C75 C84 113.0(10) . .
C76 C75 C84 119.2(10) . .
C77 C76 C75 119.6(11) . .
C77 C76 C55 108.1(11) . .
C75 C76 C55 124.0(11) . .
C76 C77 C78 120.2(11) . .
C76 C77 C57 112.7(10) . .
C78 C77 C57 116.4(11) . .
C79 C78 C83 115.4(10) . .
C79 C78 C77 116.9(10) . .
C83 C78 C77 121.0(9) . .
C78 C79 C80 125.2(11) . .
C78 C79 C59 127.8(11) . .
C80 C79 C59 101.6(9) . .
C61 C80 C81 122.8(10) . .
C61 C80 C79 111.4(9) . .
C81 C80 C79 117.6(10) . .
C80 C81 C64 115.3(9) . .
C80 C81 C82 121.3(9) . .
C64 C81 C82 118.4(9) . .
C85 C82 C81 120.2(7) . .
C85 C82 C83 122.4(7) . .
C81 C82 C83 114.8(7) . .
C84 C83 C78 115.2(8) . .
C84 C83 C82 114.7(9) . .
C78 C83 C82 125.2(8) . .
C83 C84 C75 123.7(9) . .
C83 C84 C72 121.3(10) . .
C75 C84 C72 105.6(8) . .
C86 C85 C71 116.2(10) . .
C86 C85 C82 118.2(8) . .
C71 C85 C82 120.1(9) . .
C68 C86 C85 124.5(10) . .
C68 C86 C65 107.0(9) . .
C85 C86 C65 120.7(9) . .
N4 Ni1 N2 178.2(2) . .
N4 Ni1 N3 89.85(11) . 6_565
N2 Ni1 N3 90.11(11) . 6_565
N4 Ni1 N3 89.86(11) . .
N2 Ni1 N3 90.11(11) . .
N3 Ni1 N3 177.7(2) 6_565 .
C89 N2 C89 104.7(5) . 6_565
C89 N2 Ni1 127.6(3) . .
C89 N2 Ni1 127.6(3) 6_565 .
C94 N3 C91 103.7(4) . .
C94 N3 Ni1 128.4(3) . .
C91 N3 Ni1 127.9(3) . .
C96 N4 C96 103.9(5) . 6_565
C96 N4 Ni1 128.0(3) . .
C96 N4 Ni1 128.0(3) 6_565 .
C88 C87 C104 113.3(4) . .
C88 C87 H87A 108.9 . .
C104 C87 H87A 108.9 . .
C88 C87 H87B 108.9 . .
C104 C87 H87B 108.9 . .
H87A C87 H87B 107.7 . .
C88 C88 C89 106.6(3) 6_565 .
C88 C88 C87 128.8(3) 6_565 .
C89 C88 C87 124.5(4) . .
C90 C89 N2 125.4(4) . .
C90 C89 C88 123.6(4) . .
N2 C89 C88 111.0(4) . .
C91 C90 C89 124.4(4) . .
C91 C90 H90 117.8 . .
C89 C90 H90 117.8 . .
C90 C91 N3 124.6(4) . .
C90 C91 C92 123.6(4) . .
N3 C91 C92 111.9(4) . .
C93 C92 C91 106.2(4) . .
C93 C92 C102 128.6(4) . .
C91 C92 C102 125.3(4) . .
C92 C93 C94 106.3(4) . .
C92 C93 C100 128.6(5) . .
C94 C93 C100 125.1(4) . .
N3 C94 C95 124.1(4) . .
N3 C94 C93 112.0(4) . .
C95 C94 C93 123.9(4) . .
C96 C95 C94 124.7(4) . .
C96 C95 H95 117.6 . .
C94 C95 H95 117.6 . .
C95 C96 N4 124.9(4) . .
C95 C96 C97 123.4(4) . .
N4 C96 C97 111.7(4) . .
C97 C97 C96 106.3(3) 6_565 .
C97 C97 C98 128.9(3) 6_565 .
C96 C97 C98 124.6(4) . .
C97 C98 C99 112.0(4) . .
C97 C98 H98A 109.2 . .
C99 C98 H98A 109.2 . .
C97 C98 H98B 109.2 . .
C99 C98 H98B 109.2 . .
H98A C98 H98B 107.9 . .
C98 C99 H99A 109.5 . .
C98 C99 H99B 109.5 . .
H99A C99 H99B 109.5 . .
C98 C99 H99C 109.5 . .
H99A C99 H99C 109.5 . .
H99B C99 H99C 109.5 . .
C93 C100 C101 113.5(4) . .
C93 C100 H10I 108.9 . .
C101 C100 H10I 108.9 . .
C93 C100 H10J 108.9 . .
C101 C100 H10J 108.9 . .
H10I C100 H10J 107.7 . .
C100 C101 H10K 109.5 . .
C100 C101 H10L 109.5 . .
H10K C101 H10L 109.5 . .
C100 C101 H10M 109.5 . .
H10K C101 H10M 109.5 . .
H10L C101 H10M 109.5 . .
C92 C102 C103 113.5(4) . .
C92 C102 H10D 108.9 . .
C103 C102 H10D 108.9 . .
C92 C102 H10E 108.9 . .
C103 C102 H10E 108.9 . .
H10D C102 H10E 107.7 . .
C102 C103 H10F 109.5 . .
C102 C103 H10G 109.5 . .
H10F C103 H10G 109.5 . .
C102 C103 H10H 109.5 . .
H10F C103 H10H 109.5 . .
H10G C103 H10H 109.5 . .
C87 C104 H10A 109.5 . .
C87 C104 H10B 109.5 . .
H10A C104 H10B 109.5 . .
C87 C104 H10C 109.5 . .
H10A C104 H10C 109.5 . .
H10B C104 H10C 109.5 . .
C110 C105 C106 120.5(7) . .
C110 C105 H105 119.8 . .
C106 C105 H105 119.8 . .
C107 C106 C105 119.0(7) . .
C107 C106 H106 120.5 . .
C105 C106 H106 120.5 . .
C108 C107 C106 120.3(8) . .
C108 C107 H107 119.8 . .
C106 C107 H107 119.8 . .
C107 C108 C109 120.3(8) . .
C107 C108 H108 119.9 . .
C109 C108 H108 119.9 . .
C110 C109 C108 119.8(8) . .
C110 C109 H109 120.1 . .
C108 C109 H109 120.1 . .
C109 C110 C105 120.1(8) . .
C109 C110 H110 119.9 . .
C105 C110 H110 119.9 . .
C112 C111 C116 120.0 . .
C112 C111 H111 120.0 . .
C116 C111 H111 120.0 . .
C113 C112 C111 120.0 . .
C113 C112 H112 120.0 . .
C111 C112 H112 120.0 . .
C114 C113 C112 120.0 . .
C114 C113 H113 120.0 . .
C112 C113 H113 120.0 . .
C113 C114 C115 120.0 . .
C113 C114 H114 120.0 . .
C115 C114 H114 120.0 . .
C116 C115 C114 120.0 . .
C116 C115 H115 120.0 . .
C114 C115 H115 120.0 . .
C115 C116 C111 120.0 . .
C115 C116 H116 120.0 . .
C111 C116 H116 120.0 . .

loop_
_geom_bond_atom_site_label_1
_geom_bond_atom_site_label_2
_geom_bond_distance
_geom_bond_site_symmetry_2
Tb1 N1 2.158(6) .
Tb1 C20 2.454(13) 6_565
Tb1 C20 2.454(13) .
Tb1 C43 2.458(12) 6_565
Tb1 C43 2.458(12) .
Tb1 C42 2.492(13) .
Tb1 C42 2.492(13) 6_565
Tb1 C19 2.603(16) .
Tb1 C19 2.603(16) 6_565
Tb1 C41 2.653(13) 6_565
Tb1 C41 2.653(13) .
Tb2 N1 2.159(3) .
Tb2 C34 2.398(19) .
Tb2 C35 2.413(16) .
Tb2 C51 2.469(13) 6_565
Tb2 C50 2.484(16) 6_565
Tb2 C27 2.517(14) 6_565
Tb2 C58 2.554(14) .
Tb2 C33 2.58(2) .
Tb2 C14 2.596(14) .
Tb2 C49 2.623(14) 6_565
Tb2 C36 2.662(15) .
Tb3 N1 2.165(7) .
Tb3 C33 2.36(2) 6_565
Tb3 C51 2.413(14) .
Tb3 C34 2.43(2) 6_565
Tb3 C52 2.436(19) .
Tb3 C56 2.494(17) 6_565
Tb3 C50 2.529(18) .
Tb3 C57 2.598(19) 6_565
Tb3 C27 2.611(16) .
Tb3 C35 2.621(19) 6_565
Tb4 N1 2.148(7) .
Tb4 C19 2.383(19) 6_565
Tb4 C43 2.420(13) .
Tb4 C44 2.45(2) .
Tb4 C40 2.449(18) 6_565
Tb4 C20 2.490(14) 6_565
Tb4 C42 2.538(15) .
Tb4 C20 2.582(16) .
Tb4 C41 2.584(14) 6_565
Tb4 C22 2.616(18) .
Tb4 C21 2.638(12) .
Tb5 Tb3 0.87(4) 6_565
Tb5 N1 2.151(7) .
Tb5 C35 2.373(17) .
Tb5 C49 2.439(15) 6_565
Tb5 C36 2.447(18) .
Tb5 C48 2.493(18) 6_565
Tb5 C58 2.502(15) .
Tb5 C50 2.531(18) 6_565
Tb5 C34 2.57(2) .
Tb5 C26 2.570(15) 6_565
Tb5 C27 2.643(19) 6_565
Tb5 C59 2.666(17) .
N1 Tb4 2.148(7) 6_565
N1 Tb5 2.151(7) 6_565
N1 Tb2 2.159(3) 6_565
N1 Tb3 2.165(7) 6_565
C1 C2 1.472(10) .
C1 C10 1.477(9) .
C1 C6 1.489(9) .
C2 C3 1.418(10) .
C2 C13 1.446(10) .
C3 C16 1.422(10) .
C3 C4 1.462(11) .
C4 C5 1.375(10) .
C4 C18 1.495(11) .
C5 C6 1.450(10) .
C5 C21 1.470(10) .
C5 Tb4 3.002(11) 6_565
C6 C7 1.426(9) .
C7 C23 1.412(9) .
C7 C8 1.471(10) .
C8 C9 1.361(11) .
C8 C25 1.478(10) .
C9 C10 1.436(10) .
C9 C28 1.465(10) .
C10 C11 1.421(9) .
C11 C30 1.413(10) .
C11 C12 1.467(11) .
C12 C13 1.360(11) .
C12 C32 1.500(11) .
C12 Tb3 2.97(2) 6_565
C13 C14 1.466(10) .
C13 Tb3 2.93(2) 6_565
C14 C15 1.385(10) .
C14 C34 1.471(10) .
C14 Tb3 2.734(15) 6_565
C15 C36 1.408(11) .
C15 C16 1.418(10) .
C16 C17 1.408(10) .
C17 C18 1.398(10) .
C17 C38 1.497(11) .
C18 C19 1.441(11) .
C18 Tb4 2.73(2) 6_565
C19 C20 1.408(11) .
C19 C40 1.473(11) .
C19 Tb4 2.383(19) 6_565
C20 C43 1.444(10) .
C20 C21 1.469(10) .
C20 Tb4 2.490(14) 6_565
C21 C22 1.394(10) .
C21 Tb4 2.785(14) 6_565
C22 C44 1.405(11) .
C22 C23 1.413(10) .
C23 C24 1.395(9) .
C24 C25 1.391(10) .
C24 C46 1.480(10) .
C25 C26 1.449(11) .
C25 Tb5 3.008(15) 6_565
C26 C27 1.406(11) .
C26 C48 1.457(10) .
C26 Tb5 2.570(15) 6_565
C26 Tb2 2.667(14) 6_565
C27 C51 1.449(10) .
C27 C28 1.466(10) .
C27 Tb2 2.517(14) 6_565
C27 Tb5 2.643(19) 6_565
C28 C29 1.383(10) .
C28 Tb2 2.766(13) 6_565
C28 Tb5 3.02(2) 6_565
C29 C52 1.408(10) .
C29 C30 1.419(10) .
C29 Tb2 2.913(13) 6_565
C30 C31 1.394(9) .
C31 C32 1.387(10) .
C31 C54 1.486(10) .
C32 C33 1.450(11) .
C32 Tb3 2.69(2) 6_565
C33 C34 1.410(12) .
C33 C56 1.473(11) .
C33 Tb3 2.36(2) 6_565
C34 C35 1.454(11) .
C34 Tb3 2.43(2) 6_565
C35 C36 1.458(11) .
C35 C58 1.464(10) .
C35 Tb3 2.621(19) 6_565
C36 C37 1.409(12) .
C37 C38 1.411(18) .
C37 C60 1.489(10) .
C38 C39 1.406(13) .
C39 C62 1.412(10) .
C39 C40 1.457(11) .
C39 Tb4 2.90(2) 6_565
C40 C41 1.445(10) .
C40 Tb4 2.449(18) 6_565
C41 C42 1.411(11) .
C41 C63 1.469(10) .
C41 Tb4 2.584(14) 6_565
C42 C66 1.440(11) .
C42 C43 1.463(10) .
C42 Tb4 2.668(18) 6_565
C43 C44 1.457(11) .
C43 Tb4 2.690(18) 6_565
C44 C45 1.395(12) .
C45 C46 1.392(17) .
C45 C67 1.478(11) .
C46 C47 1.398(12) .
C47 C69 1.395(10) .
C47 C48 1.458(11) .
C47 Tb5 2.95(2) 6_565
C48 C49 1.448(10) .
C48 Tb5 2.492(18) 6_565
C48 Tb2 2.746(15) 6_565
C49 C50 1.415(11) .
C49 C70 1.463(10) .
C49 Tb5 2.439(15) 6_565
C49 Tb2 2.622(14) 6_565
C50 C73 1.451(11) .
C50 C51 1.462(10) .
C50 Tb2 2.484(16) 6_565
C50 Tb5 2.531(18) 6_565
C51 C52 1.458(11) .
C51 Tb2 2.469(13) 6_565
C51 Tb5 2.67(2) 6_565
C52 C53 1.400(12) .
C52 Tb2 2.731(15) 6_565
C53 C54 1.395(17) .
C53 C74 1.484(10) .
C54 C55 1.401(12) .
C55 C76 1.413(11) .
C55 C56 1.460(11) .
C55 Tb3 2.99(2) 6_565
C56 C57 1.448(11) .
C56 Tb3 2.494(17) 6_565
C57 C58 1.418(11) .
C57 C77 1.472(11) .
C57 Tb3 2.598(19) 6_565
C58 C59 1.437(11) .
C58 Tb3 2.682(18) 6_565
C59 C60 1.398(10) .
C59 C79 1.486(11) .
C60 C61 1.409(9) .
C61 C62 1.420(10) .
C61 C80 1.423(10) .
C62 C63 1.391(10) .
C63 C64 1.467(10) .
C63 Tb4 3.006(15) 6_565
C64 C65 1.364(10) .
C64 C81 1.446(10) .
C65 C86 1.457(10) .
C65 C66 1.483(10) .
C66 C67 1.397(10) .
C67 C68 1.400(10) .
C68 C69 1.406(10) .
C68 C86 1.416(10) .
C69 C70 1.378(10) .
C70 C71 1.463(11) .
C70 Tb5 2.80(2) 6_565
C71 C72 1.373(11) .
C71 C85 1.445(10) .
C72 C84 1.466(10) .
C72 C73 1.487(11) .
C73 C74 1.387(10) .
C73 Tb2 2.820(15) 6_565
C73 Tb5 2.925(18) 6_565
C74 C75 1.397(10) .
C75 C76 1.410(10) .
C75 C84 1.423(10) .
C76 C77 1.390(10) .
C77 C78 1.462(10) .
C78 C79 1.361(11) .
C78 C83 1.434(10) .
C79 C80 1.473(10) .
C80 C81 1.423(9) .
C81 C82 1.466(9) .
C82 C85 1.457(9) .
C82 C83 1.474(8) .
C83 C84 1.422(9) .
C85 C86 1.417(9) .
Ni1 N4 1.957(5) .
Ni1 N2 1.959(5) .
Ni1 N3 1.965(4) 6_565
Ni1 N3 1.965(4) .
N2 C89 1.379(5) .
N2 C89 1.379(5) 6_565
N3 C94 1.378(6) .
N3 C91 1.385(6) .
N4 C96 1.377(6) .
N4 C96 1.377(6) 6_565
C87 C88 1.495(6) .
C87 C104 1.534(7) .
C87 H87A 0.9900 .
C87 H87B 0.9900 .
C88 C88 1.354(9) 6_565
C88 C89 1.450(6) .
C89 C90 1.377(7) .
C90 C91 1.373(6) .
C90 H90 0.9500 .
C91 C92 1.439(7) .
C92 C93 1.368(6) .
C92 C102 1.497(7) .
C93 C94 1.440(7) .
C93 C100 1.501(6) .
C94 C95 1.380(6) .
C95 C96 1.375(7) .
C95 H95 0.9500 .
C96 C97 1.443(6) .
C97 C97 1.355(10) 6_565
C97 C98 1.499(6) .
C98 C99 1.534(7) .
C98 H98A 0.9900 .
C98 H98B 0.9900 .
C99 H99A 0.9800 .
C99 H99B 0.9800 .
C99 H99C 0.9800 .
C100 C101 1.524(7) .
C100 H10I 0.9900 .
C100 H10J 0.9900 .
C101 H10K 0.9800 .
C101 H10L 0.9800 .
C101 H10M 0.9800 .
C102 C103 1.535(7) .
C102 H10D 0.9900 .
C102 H10E 0.9900 .
C103 H10F 0.9800 .
C103 H10G 0.9800 .
C103 H10H 0.9800 .
C104 H10A 0.9800 .
C104 H10B 0.9800 .
C104 H10C 0.9800 .
C105 C110 1.384(11) .
C105 C106 1.390(11) .
C105 H105 0.9500 .
C106 C107 1.384(11) .
C106 H106 0.9500 .
C107 C108 1.379(12) .
C107 H107 0.9500 .
C108 C109 1.386(12) .
C108 H108 0.9500 .
C109 C110 1.371(12) .
C109 H109 0.9500 .
C110 H110 0.9500 .
C111 C112 1.3900 .
C111 C116 1.3900 .
C111 H111 0.9500 .
C112 C113 1.3900 .
C112 H112 0.9500 .
C113 C114 1.3900 .
C113 H113 0.9500 .
C114 C115 1.3900 .
C114 H114 0.9500 .
C115 C116 1.3900 .
C115 H115 0.9500 .
C116 H116 0.9500 .
